data_7032251
loop_
_publ_author_name
'Gu\'nka, Piotr A'
'Kraszewski, Karol'
'Chen, Yu-Sheng'
'Zachara, Janusz'

_publ_section_title
;
 The structure and energetics of arsenic(iii) oxide intercalated by ionic
 azides.
;
_journal_issue 33
_journal_name_full 'Dalton transactions'
_journal_page_first 12776
_journal_page_last 12783
_journal_paper_doi 10.1039/c4dt01569j
_journal_volume 43
_journal_year 2014
_chemical_formula_moiety '2(As2 O3), N3, K'
_chemical_formula_sum 'As4 K N3 O6'
_chemical_formula_weight 476.81
_chemical_name_systematic
;
 ?
;
_space_group_crystal_system hexagonal
_space_group_IT_number 191
_space_group_name_Hall '-P 6 2'
_space_group_name_H-M_alt 'P 6/m m m'
_symmetry_space_group_name_Hall '-P 6 2'
_symmetry_space_group_name_H-M 'P 6/m m m'
_atom_sites_solution_primary direct
_audit_creation_date 2014-05-26
_audit_creation_method
;
Olex2 1.2-beta
(compiled 2014.03.20 svn.r2918 for OlexSys, GUI svn.r4816)
;
_cell_angle_alpha 90
_cell_angle_beta 90
_cell_angle_gamma 120
_cell_formula_units_Z 1
_cell_length_a 5.2472(13)
_cell_length_b 5.2472(13)
_cell_length_c 9.589(2)
_cell_measurement_reflns_used 688
_cell_measurement_temperature 30(2)
_cell_measurement_theta_max 26.30
_cell_measurement_theta_min 2.44
_cell_volume 228.64(9)
_computing_data_reduction 'SAINT v8.34A (Bruker, 2013)'
_computing_molecular_graphics 'Olex2 (Dolomanov et al., 2009)'
_computing_publication_material 'Olex2 (Dolomanov et al., 2009)'
_computing_structure_refinement 'ShelXL (Sheldrick, 2008)'
_computing_structure_solution 'ShelXS-1997 (Sheldrick, 2008)'
_diffrn_ambient_temperature 30(2)
_diffrn_detector 'APEXII CCD area detector'
_diffrn_detector_type 'Bruker APEXII'
_diffrn_measured_fraction_theta_full 0.814
_diffrn_measured_fraction_theta_max 0.859
_diffrn_measurement_details '0.5 degree frames measured for 0.3 seconds each'
_diffrn_measurement_device 'three-circle goniometer with fixed chi'
_diffrn_measurement_device_type 'Bruker APEX-II CCD'
_diffrn_measurement_method '\f scans'
_diffrn_radiation_monochromator 'silicon 1 1 1 and 3 1 1'
_diffrn_radiation_type synchrotron
_diffrn_radiation_wavelength 0.38745
_diffrn_reflns_av_R_equivalents 0.0244
_diffrn_reflns_av_unetI/netI 0.0186
_diffrn_reflns_Laue_measured_fraction_full 0.814
_diffrn_reflns_Laue_measured_fraction_max 0.859
_diffrn_reflns_limit_h_max 7
_diffrn_reflns_limit_h_min -1
_diffrn_reflns_limit_k_max 4
_diffrn_reflns_limit_k_min -6
_diffrn_reflns_limit_l_max 11
_diffrn_reflns_limit_l_min -13
_diffrn_reflns_number 800
_diffrn_reflns_point_group_measured_fraction_full 0.814
_diffrn_reflns_point_group_measured_fraction_max 0.859
_diffrn_reflns_theta_full 13.443
_diffrn_reflns_theta_max 15.963
_diffrn_reflns_theta_min 2.704
_diffrn_source synchrotron
_diffrn_standards_number 0
_exptl_absorpt_coefficient_mu 2.843
_exptl_absorpt_correction_T_max 0.8878
_exptl_absorpt_correction_T_min 0.7213
_exptl_absorpt_correction_type multi-scan
_exptl_absorpt_process_details
'SADABS-2012/1 (Bruker,2012) was used for absorption correction. wR2(int) was 0.0703 before and 0.0455 after correction. The Ratio of minimum to maximum transmission is 0.8125. The \l/2 correction factor is Not present.'
_exptl_crystal_colour colourless
_exptl_crystal_colour_primary colourless
_exptl_crystal_density_diffrn 3.463
_exptl_crystal_description plate
_exptl_crystal_F_000 220
_exptl_crystal_size_max 0.04
_exptl_crystal_size_mid 0.037
_exptl_crystal_size_min 0.003
_refine_diff_density_max 2.467
_refine_diff_density_min -1.231
_refine_diff_density_rms 0.197
_refine_ls_extinction_method none
_refine_ls_goodness_of_fit_ref 1.157
_refine_ls_hydrogen_treatment undef
_refine_ls_matrix_type full
_refine_ls_number_parameters 15
_refine_ls_number_reflns 158
_refine_ls_number_restraints 0
_refine_ls_restrained_S_all 1.157
_refine_ls_R_factor_all 0.0417
_refine_ls_R_factor_gt 0.0397
_refine_ls_shift/su_max 0.000
_refine_ls_shift/su_mean 0.000
_refine_ls_structure_factor_coef Fsqd
_refine_ls_weighting_details 'w=1/[\s^2^(Fo^2^)+(0.0446P)^2^+2.4879P] where P=(Fo^2^+2Fc^2^)/3'
_refine_ls_weighting_scheme calc
_refine_ls_wR_factor_gt 0.1008
_refine_ls_wR_factor_ref 0.1016
_reflns_Friedel_coverage 0.000
_reflns_number_gt 148
_reflns_number_total 158
_reflns_threshold_expression 'I > 2\s(I)'
_cod_data_source_file allP.cif
_cod_data_source_block int_30k
_cod_original_cell_volume 228.65(13)
_cod_database_code 7032251
_shelxl_version_number 2014-1
_shelx_space_group_comment
;
The symmetry employed for this shelxl refinement is uniquely defined
by the following loop, which should always be used as a source of
symmetry information in preference to the above space-group names.
They are only intended as comments.
;
_olex2_refinement_description
;
1. Others
 Fixed U13: As1(0) O1(0) K1(0) N1(0) N2(0)
 Fixed U23: As1(0) O1(0) K1(0) N1(0) N2(0)
 Fixed X: As1(0.3333) O1(0) K1(0) N1(0) N2(0)
 Fixed Y: As1(0.6667) O1(0.5) K1(0) N1(0) N2(0)
 Fixed Z: K1(0) N1(0.5)
;

loop_
_space_group_symop_operation_xyz
'x, y, z'
'-y, x-y, z'
'-x+y, -x, z'
'-x, -y, z'
'y, -x+y, z'
'x-y, x, z'
'y, x, -z'
'x-y, -y, -z'
'-x, -x+y, -z'
'-y, -x, -z'
'-x+y, y, -z'
'x, x-y, -z'
'-x, -y, -z'
'y, -x+y, -z'
'x-y, x, -z'
'x, y, -z'
'-y, x-y, -z'
'-x+y, -x, -z'
'-y, -x, z'
'-x+y, y, z'
'x, x-y, z'
'y, x, z'
'x-y, -y, z'
'-x, -x+y, z'

loop_
_atom_site_label
_atom_site_type_symbol
_atom_site_fract_x
_atom_site_fract_y
_atom_site_fract_z
_atom_site_U_iso_or_equiv
_atom_site_adp_type
_atom_site_occupancy
_atom_site_site_symmetry_order
_atom_site_calc_flag
_atom_site_refinement_flags_posn
_atom_site_refinement_flags_adp
_atom_site_refinement_flags_occupancy
As1 As 0.3333 0.6667 0.27185(14) 0.0184(5) Uani 1 6 d S T P
O1 O 0.0000 0.5000 0.1708(8) 0.0223(13) Uani 1 4 d S T P
K1 K 0.0000 0.0000 0.0000 0.0245(11) Uani 1 24 d S T P
N1 N 0.0000 0.0000 0.5000 0.037(6) Uani 1 24 d S T P
N2 N 0.0000 0.0000 0.384(4) 0.070(8) Uani 1 12 d S T P

loop_
_atom_site_aniso_label
_atom_site_aniso_U_11
_atom_site_aniso_U_22
_atom_site_aniso_U_33
_atom_site_aniso_U_23
_atom_site_aniso_U_13
_atom_site_aniso_U_12
As1 0.0097(4) 0.0097(4) 0.0359(8) 0.000 0.000 0.0049(2)
O1 0.009(3) 0.018(2) 0.036(4) 0.000 0.000 0.0045(13)
K1 0.0158(13) 0.0158(13) 0.042(3) 0.000 0.000 0.0079(7)
N1 0.023(7) 0.023(7) 0.07(2) 0.000 0.000 0.011(4)
N2 0.052(9) 0.052(9) 0.11(3) 0.000 0.000 0.026(5)

loop_
_atom_type_symbol
_atom_type_description
_atom_type_scat_dispersion_real
_atom_type_scat_dispersion_imag
_atom_type_scat_source
N N 0.0000 0.0010 'International Tables Vol C Tables 4.2.6.8 and 6.1.1.4'
O O 0.0010 0.0020 'International Tables Vol C Tables 4.2.6.8 and 6.1.1.4'
K K 0.0710 0.0740 'International Tables Vol C Tables 4.2.6.8 and 6.1.1.4'
As As 0.2730 0.6850 'International Tables Vol C Tables 4.2.6.8 and 6.1.1.4'

loop_
_geom_angle_atom_site_label_1
_geom_angle_atom_site_label_2
_geom_angle_atom_site_label_3
_geom_angle
_geom_angle_site_symmetry_1
_geom_angle_site_symmetry_3
O1 As1 O1 93.7(3) 3_565 .
O1 As1 O1 93.7(3) . 2_665
O1 As1 O1 93.7(3) 3_565 2_665
As1 O1 As1 114.8(4) 4_565 .
As1 O1 K1 106.58(4) 4_565 .
As1 O1 K1 106.58(4) . .
As1 O1 K1 106.58(4) 4_565 1_565
As1 O1 K1 106.58(4) . 1_565
K1 O1 K1 116.1(2) . 1_565
O1 K1 O1 94.55(16) 14_445 15_655
O1 K1 O1 50.19(7) 14 13_565
O1 K1 O1 94.55(16) 3_455 1_545
O1 K1 O1 129.81(7) 2 15_655
O1 K1 O1 63.9(2) 13 1_545
O1 K1 O1 94.55(16) 2_665 3_455
O1 K1 O1 50.19(7) 15 13_565
O1 K1 O1 50.19(7) 2 3_455
O1 K1 O1 85.45(16) 14_445 1_545
O1 K1 O1 129.81(7) . 14_445
O1 K1 O1 180.0(2) 2 14
O1 K1 O1 50.19(7) . 2_665
O1 K1 O1 85.45(16) 3 14
O1 K1 O1 180.0(2) 14_445 2_665
O1 K1 O1 85.45(16) . 14
O1 K1 O1 85.45(16) . 15
O1 K1 O1 50.19(7) 14_445 13
O1 K1 O1 50.19(7) 14_445 15
O1 K1 O1 94.55(16) 3 2
O1 K1 O1 129.81(7) 2_665 15
O1 K1 O1 94.55(16) 15 13
O1 K1 O1 94.55(16) . 3
O1 K1 O1 63.9(2) 2_665 14
O1 K1 O1 129.81(7) 14_445 3
O1 K1 O1 94.55(16) . 2
O1 K1 O1 50.19(7) 2_665 3
O1 K1 O1 116.1(2) 2_665 2
O1 K1 O1 50.19(7) 13 15_655
O1 K1 O1 180.0 . 13
O1 K1 O1 50.19(7) 14 15_655
O1 K1 O1 85.45(16) 3_455 13_565
O1 K1 O1 85.45(16) 14_445 3_455
O1 K1 O1 129.81(7) 2_665 13
O1 K1 O1 63.9(2) 15 3_455
O1 K1 O1 116.1(2) 13 13_565
O1 K1 O1 129.81(7) 13 3_455
O1 K1 O1 85.45(16) 3 13
O1 K1 O1 129.81(7) 14 3_455
O1 K1 O1 129.81(7) 14 1_545
O1 K1 O1 116.1(2) . 1_545
O1 K1 O1 63.9(2) 14_445 2
O1 K1 O1 94.55(16) 2_665 1_545
O1 K1 O1 63.9(2) 3 15_655
O1 K1 O1 50.19(7) 3 1_545
O1 K1 O1 85.45(16) 15 2
O1 K1 O1 50.19(7) 2 1_545
O1 K1 O1 129.81(7) 15 1_545
O1 K1 O1 85.45(16) 15_655 1_545
O1 K1 O1 85.45(16) 13 2
O1 K1 O1 63.9(2) . 13_565
O1 K1 O1 50.19(7) . 3_455
O1 K1 O1 85.45(16) 2_665 13_565
O1 K1 O1 116.1(2) 14_445 14
O1 K1 O1 129.81(7) 3 13_565
O1 K1 O1 94.55(16) 14_445 13_565
O1 K1 O1 129.81(7) 2 13_565
O1 K1 O1 94.55(16) 15 14
O1 K1 O1 94.55(16) 15_655 13_565
O1 K1 O1 116.1(2) 3 3_455
O1 K1 O1 180.0(2) 1_545 13_565
O1 K1 O1 94.55(16) 13 14
O1 K1 O1 129.81(7) . 15_655
O1 K1 O1 180.0(2) 15_655 3_455
O1 K1 O1 180.0(2) 15 3
O1 K1 O1 116.1(2) 15 15_655
O1 K1 O1 85.45(16) 2_665 15_655
N2 N1 N2 180.0 13_556 .

loop_
_geom_bond_atom_site_label_1
_geom_bond_atom_site_label_2
_geom_bond_distance
_geom_bond_site_symmetry_2
As1 O1 1.798(4) 3_565
As1 O1 1.798(4) .
As1 O1 1.798(4) 2_665
O1 As1 1.798(4) 4_565
O1 K1 3.093(4) .
O1 K1 3.093(4) 1_565
K1 O1 3.093(4) 15_655
K1 O1 3.093(4) 13
K1 O1 3.093(4) 3_455
K1 O1 3.093(4) 2
K1 O1 3.093(4) 13_565
K1 O1 3.093(4) 14
K1 O1 3.093(4) 3
K1 O1 3.093(4) 14_445
K1 O1 3.093(4) 1_545
K1 O1 3.093(4) 15
K1 O1 3.093(4) 2_665
N1 N2 1.11(4) 13_556
N1 N2 1.11(4) .
